data_7158580
loop_
_publ_author_name
'Hosseinijei, Reyhaneh'
'Zahedian Tejeneki, Hossein'
'Nikbakht, Ali -'
'Rominger, Frank -'
'Balalaie, Saeed'

_publ_section_title
;
 Synthesis of Functionalized 1-Aminoisoquinolines through Cascade
 Three-Component Reaction of ortho-Alkynylbenzaldoximes, 2H-Azirines, and
 Electrophiles
;
_journal_name_full 'Organic &amp; Biomolecular Chemistry'
_journal_paper_doi 10.1039/D2OB00275B
_journal_year 2022
_chemical_formula_sum 'C29 H21 Br N2 O'
_chemical_formula_weight 493.39
_space_group_crystal_system monoclinic
_space_group_IT_number 15
_space_group_name_Hall '-C 2yc'
_space_group_name_H-M_alt 'C 1 2/c 1'
_atom_sites_solution_hydrogens mixed
_audit_creation_method SHELXL-2018/3
_audit_update_record
;
2021-12-21 deposited with the CCDC.	2022-03-18 downloaded from the CCDC.
;
_cell_angle_alpha 90
_cell_angle_beta 111.8321(10)
_cell_angle_gamma 90
_cell_formula_units_Z 8
_cell_length_a 22.7593(14)
_cell_length_b 10.8788(7)
_cell_length_c 19.9065(12)
_cell_measurement_reflns_used 4760
_cell_measurement_temperature 200(2)
_cell_measurement_theta_max 24.14
_cell_measurement_theta_min 2.33
_cell_volume 4575.2(5)
_computing_cell_refinement 'Bruker SAINT'
_computing_data_collection 'Bruker APEX2'
_computing_data_reduction 'Bruker SAINT'
_computing_molecular_graphics 'Bruker SHELXTL'
_computing_publication_material 'Bruker SHELXTL'
_computing_structure_refinement 'SHELXL-2018/3 (Sheldrick, 2018)'
_computing_structure_solution 'SHELXT-2018/2 (Sheldrick 2015)'
_diffrn_ambient_temperature 200(2)
_diffrn_measured_fraction_theta_full 1.000
_diffrn_measured_fraction_theta_max 0.999
_diffrn_measurement_device_type 'Bruker APEX-II Quazar area detector'
_diffrn_measurement_method '\f and \w scans'
_diffrn_radiation_type MoK\a
_diffrn_radiation_wavelength 0.71073
_diffrn_reflns_av_R_equivalents 0.0641
_diffrn_reflns_av_unetI/netI 0.0582
_diffrn_reflns_Laue_measured_fraction_full 1.000
_diffrn_reflns_Laue_measured_fraction_max 0.999
_diffrn_reflns_limit_h_max 30
_diffrn_reflns_limit_h_min -30
_diffrn_reflns_limit_k_max 14
_diffrn_reflns_limit_k_min -14
_diffrn_reflns_limit_l_max 26
_diffrn_reflns_limit_l_min -26
_diffrn_reflns_number 26581
_diffrn_reflns_point_group_measured_fraction_full 1.000
_diffrn_reflns_point_group_measured_fraction_max 0.999
_diffrn_reflns_theta_full 25.242
_diffrn_reflns_theta_max 28.280
_diffrn_reflns_theta_min 1.928
_diffrn_source 'ImuS microsource'
_exptl_absorpt_coefficient_mu 1.822
_exptl_absorpt_correction_T_max 0.8749
_exptl_absorpt_correction_T_min 0.8028
_exptl_absorpt_correction_type multi-scan
_exptl_absorpt_process_details
;
Sheldrick, G. M. (2008). <i>SADABS</i>. University of G\"ottingen, Germany.
;
_exptl_crystal_colour colourless
_exptl_crystal_density_diffrn 1.433
_exptl_crystal_description brick
_exptl_crystal_F_000 2016
_exptl_crystal_size_max 0.132
_exptl_crystal_size_mid 0.105
_exptl_crystal_size_min 0.089
_refine_diff_density_max 1.036
_refine_diff_density_min -1.107
_refine_diff_density_rms 0.076
_refine_ls_extinction_method none
_refine_ls_goodness_of_fit_ref 1.024
_refine_ls_hydrogen_treatment mixed
_refine_ls_matrix_type full
_refine_ls_number_parameters 302
_refine_ls_number_reflns 5673
_refine_ls_number_restraints 0
_refine_ls_restrained_S_all 1.024
_refine_ls_R_factor_all 0.0841
_refine_ls_R_factor_gt 0.0462
_refine_ls_shift/su_max 0.001
_refine_ls_shift/su_mean 0.000
_refine_ls_structure_factor_coef Fsqd
_refine_ls_weighting_details 'w=1/[\s^2^(Fo^2^)+(0.0277P)^2^+9.7464P] where P=(Fo^2^+2Fc^2^)/3'
_refine_ls_weighting_scheme calc
_refine_ls_wR_factor_gt 0.0862
_refine_ls_wR_factor_ref 0.0987
_reflns_Friedel_coverage 0.000
_reflns_number_gt 3829
_reflns_number_total 5673
_reflns_threshold_expression 'I > 2\s(I)'
_cod_data_source_file d2ob00275b2.cif
_cod_data_source_block sba186
_cod_original_sg_symbol_H-M 'C 2/c'
_cod_database_code 7158580
_shelx_shelxl_version_number 2018/3
_shelx_space_group_comment
; 
The symmetry employed for this shelxl refinement is uniquely defined 
by the following loop, which should always be used as a source of 
symmetry information in preference to the above space-group names. 
They are only intended as comments. 
;
_shelx_estimated_absorpt_t_min 0.795
_shelx_estimated_absorpt_t_max 0.855

loop_
_space_group_symop_operation_xyz
'x, y, z'
'-x, y, -z+1/2'
'x+1/2, y+1/2, z'
'-x+1/2, y+1/2, -z+1/2'
'-x, -y, -z'
'x, -y, z-1/2'
'-x+1/2, -y+1/2, -z'
'x+1/2, -y+1/2, z-1/2'

loop_
_atom_site_label
_atom_site_type_symbol
_atom_site_fract_x
_atom_site_fract_y
_atom_site_fract_z
_atom_site_U_iso_or_equiv
_atom_site_adp_type
_atom_site_occupancy
_atom_site_site_symmetry_order
_atom_site_calc_flag
_atom_site_refinement_flags_posn
_atom_site_refinement_flags_adp
_atom_site_refinement_flags_occupancy
_atom_site_disorder_assembly
_atom_site_disorder_group
C1 C 0.22067(12) 0.3992(2) 0.40351(14) 0.0209(6) Uani 1 1 d . . . . .
O1 O 0.22458(9) 0.38780(16) 0.46590(10) 0.0268(4) Uani 1 1 d . . . . .
C2 C 0.26103(12) 0.3178(2) 0.37447(13) 0.0210(6) Uani 1 1 d . . . . .
H2 H 0.275159 0.368416 0.341305 0.025 Uiso 1 1 calc R U . . .
N3 N 0.31708(10) 0.2715(2) 0.43289(12) 0.0236(5) Uani 1 1 d . . . . .
H3 H 0.3101(13) 0.213(3) 0.4558(15) 0.026(8) Uiso 1 1 d . . . . .
C4 C 0.36081(11) 0.3542(2) 0.47542(13) 0.0213(5) Uani 1 1 d . . . . .
N5 N 0.35283(10) 0.4700(2) 0.45575(11) 0.0214(5) Uani 1 1 d . . . . .
C6 C 0.39577(12) 0.5574(2) 0.49417(14) 0.0217(6) Uani 1 1 d . . . . .
C7 C 0.44772(12) 0.5244(3) 0.55303(14) 0.0239(6) Uani 1 1 d . . . . .
Br1 Br 0.50890(2) 0.64316(3) 0.60637(2) 0.03975(11) Uani 1 1 d . . . . .
C11 C 0.17647(12) 0.4908(2) 0.35502(14) 0.0228(6) Uani 1 1 d . . . . .
C12 C 0.15064(13) 0.5787(3) 0.38619(15) 0.0303(7) Uani 1 1 d . . . . .
H12 H 0.161214 0.578038 0.437069 0.036 Uiso 1 1 calc R U . . .
C13 C 0.10991(16) 0.6668(3) 0.34473(19) 0.0448(9) Uani 1 1 d . . . . .
H13 H 0.093336 0.727698 0.367045 0.054 Uiso 1 1 calc R U . . .
C14 C 0.09321(17) 0.6667(3) 0.27070(19) 0.0496(9) Uani 1 1 d . . . . .
H14 H 0.064202 0.726050 0.241757 0.059 Uiso 1 1 calc R U . . .
C15 C 0.11855(17) 0.5806(3) 0.23885(17) 0.0505(9) Uani 1 1 d . . . . .
H15 H 0.107318 0.581338 0.187871 0.061 Uiso 1 1 calc R U . . .
C16 C 0.16030(14) 0.4927(3) 0.28032(15) 0.0358(7) Uani 1 1 d . . . . .
H16 H 0.177885 0.433794 0.257904 0.043 Uiso 1 1 calc R U . . .
C21 C 0.22263(12) 0.2104(2) 0.33194(13) 0.0215(6) Uani 1 1 d . . . . .
C22 C 0.22207(14) 0.1840(3) 0.26328(14) 0.0296(6) Uani 1 1 d . . . . .
H22 H 0.244466 0.235173 0.242286 0.036 Uiso 1 1 calc R U . . .
C23 C 0.18876(15) 0.0829(3) 0.22553(16) 0.0379(8) Uani 1 1 d . . . . .
H23 H 0.187860 0.065888 0.178349 0.045 Uiso 1 1 calc R U . . .
C24 C 0.15721(14) 0.0076(3) 0.25577(17) 0.0392(8) Uani 1 1 d . . . . .
H24 H 0.135777 -0.063106 0.230299 0.047 Uiso 1 1 calc R U . . .
C25 C 0.15647(13) 0.0343(3) 0.32356(17) 0.0359(7) Uani 1 1 d . . . . .
H25 H 0.133560 -0.016794 0.343949 0.043 Uiso 1 1 calc R U . . .
C26 C 0.18906(12) 0.1351(3) 0.36139(15) 0.0263(6) Uani 1 1 d . . . . .
H26 H 0.188538 0.153131 0.407864 0.032 Uiso 1 1 calc R U . . .
C31 C 0.41302(12) 0.3115(2) 0.53817(14) 0.0232(6) Uani 1 1 d . . . . .
C32 C 0.42082(13) 0.1875(3) 0.56100(16) 0.0319(7) Uani 1 1 d . . . . .
H32 H 0.392422 0.126692 0.532661 0.038 Uiso 1 1 calc R U . . .
C33 C 0.46905(14) 0.1546(3) 0.62373(17) 0.0393(8) Uani 1 1 d . . . . .
H33 H 0.473641 0.071321 0.639191 0.047 Uiso 1 1 calc R U . . .
C34 C 0.51140(14) 0.2430(3) 0.66490(16) 0.0404(8) Uani 1 1 d . . . . .
H34 H 0.544472 0.219483 0.708638 0.048 Uiso 1 1 calc R U . . .
C35 C 0.50612(13) 0.3626(3) 0.64341(15) 0.0340(7) Uani 1 1 d . . . . .
H35 H 0.535815 0.421225 0.672083 0.041 Uiso 1 1 calc R U . . .
C36 C 0.45693(12) 0.4009(3) 0.57885(14) 0.0243(6) Uani 1 1 d . . . . .
C41 C 0.37570(13) 0.6842(2) 0.46729(14) 0.0233(6) Uani 1 1 d . . . . .
C42 C 0.41593(14) 0.7741(3) 0.45845(16) 0.0322(7) Uani 1 1 d . . . . .
H42 H 0.459781 0.757003 0.472100 0.039 Uiso 1 1 calc R U . . .
C43 C 0.39239(17) 0.8881(3) 0.42985(18) 0.0412(8) Uani 1 1 d . . . . .
H43 H 0.420234 0.948497 0.423942 0.049 Uiso 1 1 calc R U . . .
C44 C 0.32884(17) 0.9146(3) 0.40991(17) 0.0403(8) Uani 1 1 d . . . . .
H44 H 0.312905 0.992647 0.389983 0.048 Uiso 1 1 calc R U . . .
C45 C 0.28886(15) 0.8276(3) 0.41904(16) 0.0365(7) Uani 1 1 d . . . . .
H45 H 0.245178 0.845805 0.405845 0.044 Uiso 1 1 calc R U . . .
C46 C 0.31171(13) 0.7136(3) 0.44728(15) 0.0293(6) Uani 1 1 d . . . . .
H46 H 0.283430 0.654207 0.453203 0.035 Uiso 1 1 calc R U . . .

loop_
_atom_site_aniso_label
_atom_site_aniso_U_11
_atom_site_aniso_U_22
_atom_site_aniso_U_33
_atom_site_aniso_U_23
_atom_site_aniso_U_13
_atom_site_aniso_U_12
C1 0.0225(13) 0.0176(12) 0.0204(13) -0.0021(10) 0.0055(11) -0.0057(11)
O1 0.0313(11) 0.0274(10) 0.0213(10) 0.0027(8) 0.0094(8) 0.0031(8)
C2 0.0190(13) 0.0215(13) 0.0203(13) 0.0011(10) 0.0049(11) 0.0014(11)
N3 0.0220(12) 0.0208(12) 0.0230(12) 0.0051(10) 0.0027(10) 0.0024(10)
C4 0.0186(12) 0.0259(14) 0.0198(12) -0.0007(11) 0.0075(10) 0.0015(11)
N5 0.0219(11) 0.0229(12) 0.0179(11) 0.0008(9) 0.0058(9) 0.0016(9)
C6 0.0198(13) 0.0261(14) 0.0199(13) -0.0012(11) 0.0084(11) 0.0006(11)
C7 0.0193(13) 0.0284(15) 0.0235(14) -0.0078(11) 0.0072(11) -0.0013(11)
Br1 0.02751(16) 0.03717(18) 0.04139(19) -0.01271(15) -0.00245(12) -0.00034(14)
C11 0.0203(13) 0.0233(14) 0.0216(13) 0.0006(11) 0.0044(11) 0.0000(11)
C12 0.0328(16) 0.0306(16) 0.0268(15) 0.0047(12) 0.0103(13) 0.0074(13)
C13 0.049(2) 0.0395(19) 0.051(2) 0.0089(16) 0.0241(17) 0.0217(16)
C14 0.050(2) 0.046(2) 0.046(2) 0.0177(16) 0.0106(17) 0.0260(17)
C15 0.059(2) 0.056(2) 0.0271(17) 0.0132(16) 0.0041(16) 0.0229(19)
C16 0.0416(18) 0.0382(18) 0.0227(15) 0.0003(13) 0.0062(13) 0.0137(14)
C21 0.0193(13) 0.0212(13) 0.0200(13) 0.0008(11) 0.0028(11) 0.0060(11)
C22 0.0392(17) 0.0288(15) 0.0208(14) -0.0002(12) 0.0111(13) 0.0071(13)
C23 0.0473(19) 0.0343(17) 0.0222(15) -0.0070(13) 0.0014(14) 0.0138(15)
C24 0.0315(16) 0.0277(16) 0.0424(19) -0.0110(14) -0.0051(14) 0.0017(13)
C25 0.0260(15) 0.0294(16) 0.049(2) -0.0022(14) 0.0102(14) -0.0024(13)
C26 0.0247(14) 0.0273(15) 0.0258(14) -0.0004(12) 0.0080(11) -0.0002(12)
C31 0.0168(13) 0.0301(14) 0.0236(14) 0.0041(11) 0.0087(11) 0.0039(11)
C32 0.0242(14) 0.0327(16) 0.0358(16) 0.0097(13) 0.0077(13) 0.0022(13)
C33 0.0298(16) 0.0417(19) 0.0436(18) 0.0224(16) 0.0102(14) 0.0077(15)
C34 0.0266(16) 0.058(2) 0.0306(17) 0.0160(15) 0.0036(13) 0.0096(16)
C35 0.0256(15) 0.0456(19) 0.0247(15) -0.0018(14) 0.0022(12) 0.0057(14)
C36 0.0170(13) 0.0347(15) 0.0206(13) -0.0002(12) 0.0064(11) 0.0044(11)
C41 0.0263(14) 0.0229(13) 0.0198(13) -0.0041(11) 0.0075(11) 0.0012(11)
C42 0.0326(16) 0.0299(16) 0.0356(16) -0.0010(13) 0.0146(13) 0.0006(13)
C43 0.054(2) 0.0272(17) 0.047(2) 0.0035(14) 0.0245(17) -0.0022(15)
C44 0.060(2) 0.0225(16) 0.0371(18) 0.0027(13) 0.0168(16) 0.0098(16)
C45 0.0384(17) 0.0302(17) 0.0366(17) -0.0012(13) 0.0089(14) 0.0100(14)
C46 0.0290(15) 0.0259(15) 0.0298(15) -0.0022(12) 0.0073(13) 0.0017(12)

loop_
_atom_type_symbol
_atom_type_description
_atom_type_scat_dispersion_real
_atom_type_scat_dispersion_imag
_atom_type_scat_source
C C 0.0033 0.0016 'International Tables Vol C Tables 4.2.6.8 and 6.1.1.4'
H H 0.0000 0.0000 'International Tables Vol C Tables 4.2.6.8 and 6.1.1.4'
N N 0.0061 0.0033 'International Tables Vol C Tables 4.2.6.8 and 6.1.1.4'
O O 0.0106 0.0060 'International Tables Vol C Tables 4.2.6.8 and 6.1.1.4'
Br Br -0.2901 2.4595 'International Tables Vol C Tables 4.2.6.8 and 6.1.1.4'

loop_
_geom_angle_atom_site_label_1
_geom_angle_atom_site_label_2
_geom_angle_atom_site_label_3
_geom_angle
_geom_angle_site_symmetry_1
_geom_angle_site_symmetry_3
_geom_angle_publ_flag
O1 C1 C11 120.3(2) . . ?
O1 C1 C2 119.9(2) . . ?
C11 C1 C2 119.8(2) . . ?
N3 C2 C21 109.3(2) . . ?
N3 C2 C1 111.6(2) . . ?
C21 C2 C1 110.7(2) . . ?
N3 C2 H2 108.4 . . ?
C21 C2 H2 108.4 . . ?
C1 C2 H2 108.4 . . ?
C4 N3 C2 118.8(2) . . ?
C4 N3 H3 114(2) . . ?
C2 N3 H3 114(2) . . ?
N5 C4 N3 117.2(2) . . ?
N5 C4 C31 123.1(2) . . ?
N3 C4 C31 119.8(2) . . ?
C4 N5 C6 120.5(2) . . ?
C7 C6 N5 120.3(2) . . ?
C7 C6 C41 127.1(2) . . ?
N5 C6 C41 112.4(2) . . ?
C6 C7 C36 121.4(2) . . ?
C6 C7 Br1 121.2(2) . . ?
C36 C7 Br1 117.31(19) . . ?
C12 C11 C16 118.7(3) . . ?
C12 C11 C1 118.0(2) . . ?
C16 C11 C1 123.3(2) . . ?
C13 C12 C11 121.1(3) . . ?
C13 C12 H12 119.5 . . ?
C11 C12 H12 119.5 . . ?
C12 C13 C14 119.8(3) . . ?
C12 C13 H13 120.1 . . ?
C14 C13 H13 120.1 . . ?
C15 C14 C13 119.9(3) . . ?
C15 C14 H14 120.0 . . ?
C13 C14 H14 120.0 . . ?
C14 C15 C16 120.6(3) . . ?
C14 C15 H15 119.7 . . ?
C16 C15 H15 119.7 . . ?
C15 C16 C11 119.8(3) . . ?
C15 C16 H16 120.1 . . ?
C11 C16 H16 120.1 . . ?
C26 C21 C22 119.1(3) . . ?
C26 C21 C2 120.8(2) . . ?
C22 C21 C2 120.0(2) . . ?
C23 C22 C21 119.9(3) . . ?
C23 C22 H22 120.0 . . ?
C21 C22 H22 120.0 . . ?
C24 C23 C22 120.5(3) . . ?
C24 C23 H23 119.8 . . ?
C22 C23 H23 119.8 . . ?
C23 C24 C25 120.1(3) . . ?
C23 C24 H24 120.0 . . ?
C25 C24 H24 120.0 . . ?
C26 C25 C24 119.9(3) . . ?
C26 C25 H25 120.0 . . ?
C24 C25 H25 120.0 . . ?
C25 C26 C21 120.4(3) . . ?
C25 C26 H26 119.8 . . ?
C21 C26 H26 119.8 . . ?
C32 C31 C36 119.7(2) . . ?
C32 C31 C4 123.4(3) . . ?
C36 C31 C4 117.0(2) . . ?
C33 C32 C31 120.4(3) . . ?
C33 C32 H32 119.8 . . ?
C31 C32 H32 119.8 . . ?
C32 C33 C34 120.1(3) . . ?
C32 C33 H33 120.0 . . ?
C34 C33 H33 120.0 . . ?
C35 C34 C33 121.0(3) . . ?
C35 C34 H34 119.5 . . ?
C33 C34 H34 119.5 . . ?
C34 C35 C36 120.9(3) . . ?
C34 C35 H35 119.5 . . ?
C36 C35 H35 119.5 . . ?
C31 C36 C35 118.0(3) . . ?
C31 C36 C7 117.6(2) . . ?
C35 C36 C7 124.4(3) . . ?
C42 C41 C46 117.9(3) . . ?
C42 C41 C6 124.5(2) . . ?
C46 C41 C6 117.6(2) . . ?
C43 C42 C41 120.5(3) . . ?
C43 C42 H42 119.8 . . ?
C41 C42 H42 119.8 . . ?
C44 C43 C42 120.6(3) . . ?
C44 C43 H43 119.7 . . ?
C42 C43 H43 119.7 . . ?
C45 C44 C43 119.6(3) . . ?
C45 C44 H44 120.2 . . ?
C43 C44 H44 120.2 . . ?
C44 C45 C46 120.4(3) . . ?
C44 C45 H45 119.8 . . ?
C46 C45 H45 119.8 . . ?
C45 C46 C41 121.1(3) . . ?
C45 C46 H46 119.4 . . ?
C41 C46 H46 119.4 . . ?

loop_
_geom_bond_atom_site_label_1
_geom_bond_atom_site_label_2
_geom_bond_distance
_geom_bond_site_symmetry_2
_geom_bond_publ_flag
C1 O1 1.218(3) . ?
C1 C11 1.488(4) . ?
C1 C2 1.535(4) . ?
C2 N3 1.460(3) . ?
C2 C21 1.516(4) . ?
C2 H2 1.0000 . ?
N3 C4 1.375(3) . ?
N3 H3 0.83(3) . ?
C4 N5 1.312(3) . ?
C4 C31 1.444(3) . ?
N5 C6 1.375(3) . ?
C6 C7 1.367(4) . ?
C6 C41 1.489(4) . ?
C7 C36 1.426(4) . ?
C7 Br1 1.907(3) . ?
C11 C12 1.384(4) . ?
C11 C16 1.393(4) . ?
C12 C13 1.376(4) . ?
C12 H12 0.9500 . ?
C13 C14 1.378(5) . ?
C13 H13 0.9500 . ?
C14 C15 1.372(5) . ?
C14 H14 0.9500 . ?
C15 C16 1.384(4) . ?
C15 H15 0.9500 . ?
C16 H16 0.9500 . ?
C21 C26 1.390(4) . ?
C21 C22 1.392(4) . ?
C22 C23 1.388(4) . ?
C22 H22 0.9500 . ?
C23 C24 1.368(5) . ?
C23 H23 0.9500 . ?
C24 C25 1.387(4) . ?
C24 H24 0.9500 . ?
C25 C26 1.380(4) . ?
C25 H25 0.9500 . ?
C26 H26 0.9500 . ?
C31 C32 1.413(4) . ?
C31 C36 1.414(4) . ?
C32 C33 1.369(4) . ?
C32 H32 0.9500 . ?
C33 C34 1.392(4) . ?
C33 H33 0.9500 . ?
C34 C35 1.361(4) . ?
C34 H34 0.9500 . ?
C35 C36 1.417(4) . ?
C35 H35 0.9500 . ?
C41 C42 1.394(4) . ?
C41 C46 1.396(4) . ?
C42 C43 1.387(4) . ?
C42 H42 0.9500 . ?
C43 C44 1.380(5) . ?
C43 H43 0.9500 . ?
C44 C45 1.371(4) . ?
C44 H44 0.9500 . ?
C45 C46 1.380(4) . ?
C45 H45 0.9500 . ?
C46 H46 0.9500 . ?

loop_
_geom_torsion_atom_site_label_1
_geom_torsion_atom_site_label_2
_geom_torsion_atom_site_label_3
_geom_torsion_atom_site_label_4
_geom_torsion
_geom_torsion_site_symmetry_1
_geom_torsion_site_symmetry_2
_geom_torsion_site_symmetry_3
_geom_torsion_site_symmetry_4
_geom_torsion_publ_flag
O1 C1 C2 N3 -23.2(3) . . . . ?
C11 C1 C2 N3 157.4(2) . . . . ?
O1 C1 C2 C21 98.7(3) . . . . ?
C11 C1 C2 C21 -80.6(3) . . . . ?
C21 C2 N3 C4 175.8(2) . . . . ?
C1 C2 N3 C4 -61.5(3) . . . . ?
C2 N3 C4 N5 -7.3(4) . . . . ?
C2 N3 C4 C31 173.4(2) . . . . ?
N3 C4 N5 C6 -177.8(2) . . . . ?
C31 C4 N5 C6 1.5(4) . . . . ?
C4 N5 C6 C7 0.6(4) . . . . ?
C4 N5 C6 C41 -175.1(2) . . . . ?
N5 C6 C7 C36 -3.9(4) . . . . ?
C41 C6 C7 C36 171.2(2) . . . . ?
N5 C6 C7 Br1 178.87(18) . . . . ?
C41 C6 C7 Br1 -6.1(4) . . . . ?
O1 C1 C11 C12 13.4(4) . . . . ?
C2 C1 C11 C12 -167.2(2) . . . . ?
O1 C1 C11 C16 -167.0(3) . . . . ?
C2 C1 C11 C16 12.4(4) . . . . ?
C16 C11 C12 C13 -0.2(4) . . . . ?
C1 C11 C12 C13 179.4(3) . . . . ?
C11 C12 C13 C14 1.5(5) . . . . ?
C12 C13 C14 C15 -1.7(6) . . . . ?
C13 C14 C15 C16 0.7(6) . . . . ?
C14 C15 C16 C11 0.5(5) . . . . ?
C12 C11 C16 C15 -0.7(5) . . . . ?
C1 C11 C16 C15 179.7(3) . . . . ?
N3 C2 C21 C26 71.7(3) . . . . ?
C1 C2 C21 C26 -51.5(3) . . . . ?
N3 C2 C21 C22 -106.5(3) . . . . ?
C1 C2 C21 C22 130.3(2) . . . . ?
C26 C21 C22 C23 -0.6(4) . . . . ?
C2 C21 C22 C23 177.6(2) . . . . ?
C21 C22 C23 C24 -1.1(4) . . . . ?
C22 C23 C24 C25 2.3(4) . . . . ?
C23 C24 C25 C26 -1.8(4) . . . . ?
C24 C25 C26 C21 0.1(4) . . . . ?
C22 C21 C26 C25 1.1(4) . . . . ?
C2 C21 C26 C25 -177.1(2) . . . . ?
N5 C4 C31 C32 177.9(3) . . . . ?
N3 C4 C31 C32 -2.8(4) . . . . ?
N5 C4 C31 C36 -0.4(4) . . . . ?
N3 C4 C31 C36 178.9(2) . . . . ?
C36 C31 C32 C33 2.7(4) . . . . ?
C4 C31 C32 C33 -175.6(3) . . . . ?
C31 C32 C33 C34 -1.0(5) . . . . ?
C32 C33 C34 C35 -0.7(5) . . . . ?
C33 C34 C35 C36 0.7(5) . . . . ?
C32 C31 C36 C35 -2.6(4) . . . . ?
C4 C31 C36 C35 175.8(2) . . . . ?
C32 C31 C36 C7 179.0(3) . . . . ?
C4 C31 C36 C7 -2.7(4) . . . . ?
C34 C35 C36 C31 1.0(4) . . . . ?
C34 C35 C36 C7 179.3(3) . . . . ?
C6 C7 C36 C31 4.8(4) . . . . ?
Br1 C7 C36 C31 -177.80(19) . . . . ?
C6 C7 C36 C35 -173.5(3) . . . . ?
Br1 C7 C36 C35 3.9(4) . . . . ?
C7 C6 C41 C42 46.9(4) . . . . ?
N5 C6 C41 C42 -137.7(3) . . . . ?
C7 C6 C41 C46 -135.4(3) . . . . ?
N5 C6 C41 C46 40.0(3) . . . . ?
C46 C41 C42 C43 -0.7(4) . . . . ?
C6 C41 C42 C43 177.0(3) . . . . ?
C41 C42 C43 C44 0.2(5) . . . . ?
C42 C43 C44 C45 0.5(5) . . . . ?
C43 C44 C45 C46 -0.7(5) . . . . ?
C44 C45 C46 C41 0.1(4) . . . . ?
C42 C41 C46 C45 0.6(4) . . . . ?
C6 C41 C46 C45 -177.3(2) . . . . ?
